data_9004420
loop_
_publ_author_name
'Hawthorne F C'
'Oberti R'
'Sardone N'

_publ_section_title
;
 Sodium at the A site in clinoamphiboles: the effects of composition
 on patterns of order
 Sample: A9 - BM47 N.1
;
_journal_name_full 'The Canadian Mineralogist'
_journal_page_first 577
_journal_page_last 593
_journal_volume 34
_journal_year 1996
_chemical_formula_sum 'Al1.12 Ca1.48 Cr0.28 F0.06 Fe0.73 H1.94 Mg3.69 Na4.36 O23.94 Si7.24 Ti0.1'
_chemical_name_mineral Pargasite
_space_group_IT_number 12
_symmetry_space_group_name_Hall '-C 2y'
_symmetry_space_group_name_H-M 'C 1 2/m 1'
_cell_angle_alpha 90
_cell_angle_beta 105.08
_cell_angle_gamma 90
_cell_length_a 9.870
_cell_length_b 17.991
_cell_length_c 5.291
_cell_formula_units_Z 2
_cell_volume 907.175
_cod_original_formula_sum 'Si7.24 Al1.12 Mg3.69 Fe.73 Ti.1 Cr.28 Ca1.48 Na4.36 H1.94 O23.94 F.06'
_cod_database_code 9004420

loop_
_symmetry_equiv_pos_as_xyz
x,y,z
1/2+x,1/2+y,z
x,-y,z
1/2+x,1/2-y,z
-x,y,-z
1/2-x,1/2+y,-z
-x,-y,-z
1/2-x,1/2-y,-z

loop_
_atom_site_label
_atom_site_fract_x
_atom_site_fract_y
_atom_site_fract_z
_atom_site_occupancy
_atom_site_U_iso_or_equiv
SiT1 0.28080 0.08540 0.30170 0.81000 0.00583
AlT1 0.28080 0.08540 0.30170 0.19000 0.00583
SiT2 0.29020 0.17250 0.80960 1.00000 0.00659
MgM1 0.00000 0.08760 0.50000 0.82000 0.00861
FeM1 0.00000 0.08760 0.50000 0.13000 0.00861
TiM1 0.00000 0.08760 0.50000 0.05000 0.00861
AlM2 0.00000 0.17730 0.00000 0.12000 0.00722
CrM2 0.00000 0.17730 0.00000 0.14000 0.00722
FeM2 0.00000 0.17730 0.00000 0.07000 0.00722
MgM2 0.00000 0.17730 0.00000 0.67000 0.00722
MgM3 0.00000 0.00000 0.00000 0.71000 0.00709
FeM3 0.00000 0.00000 0.00000 0.17000 0.00709
AlM3 0.00000 0.00000 0.00000 0.12000 0.00709
FeM4 0.00000 0.27840 0.50000 0.04000 0.01051
CaM4 0.00000 0.27840 0.50000 0.37000 0.01051
NaM4 0.00000 0.27840 0.50000 0.09000 0.01051
FeM4* 0.00000 0.25320 0.50000 0.04000 0.01368
CaM4* 0.00000 0.25320 0.50000 0.37000 0.01368
NaM4* 0.00000 0.25320 0.50000 0.09000 0.01368
NaAm 0.03260 0.50000 0.06970 1.00000 0.04369
NaA2 0.00000 0.47580 0.00000 1.00000 0.04306
H 0.18600 0.00000 0.76870 0.97000 0.01001
O1 0.10760 0.08690 0.21830 1.00000 0.00937
O2 0.11930 0.17190 0.72970 1.00000 0.00925
O-h3 0.10740 0.00000 0.71510 0.97000 0.01064
F3 0.10740 0.00000 0.71510 0.03000 0.01064
O4 0.36600 0.24970 0.78710 1.00000 0.01330
O5 0.34930 0.13870 0.10780 1.00000 0.01317
O6 0.34420 0.11550 0.60800 1.00000 0.01368
O7 0.34030 0.00000 0.27690 1.00000 0.01532
